data_7122463
loop_
_publ_author_name
'Labrum, Nicholas S.'
'Losovyj, Yaroslav'
'Caulton, Kenneth G.'

_publ_section_title
;
 A new access route to dimetal sandwich complexes, including a radical
 anion.
;
_journal_issue 87
_journal_name_full 'Chemical communications (Cambridge, England)'
_journal_page_first 12397
_journal_page_last 12399
_journal_paper_doi 10.1039/c8cc05204b
_journal_volume 54
_journal_year 2018
_chemical_formula_moiety 'C32 H40 Cr2 K1 O6'
_chemical_formula_sum 'C32 H40 Cr2 K O6'
_chemical_formula_weight 663.76
_chemical_properties_physical Air-sensitive,Moisture-sensitive,Hygroscopic
_space_group_IT_number 2
_space_group_name_Hall '-P 1'
_space_group_name_H-M_alt 'P -1'
_symmetry_cell_setting triclinic
_symmetry_space_group_name_Hall '-P 1'
_symmetry_space_group_name_H-M 'P -1'
_atom_sites_solution_hydrogens difmap
_atom_sites_solution_primary other
_audit_creation_date 2018-04-19
_audit_creation_method CRYSTALS_ver_14.61_build_6236
_audit_update_record
;
2018-05-30 deposited with the CCDC.
2018-10-09 downloaded from the CCDC.
;
_cell_angle_alpha 111.959(3)
_cell_angle_beta 96.047(4)
_cell_angle_gamma 92.045(4)
_cell_formula_units_Z 3
_cell_length_a 10.5276(8)
_cell_length_b 13.9902(11)
_cell_length_c 16.3421(11)
_cell_measurement_reflns_used 9958
_cell_measurement_temperature 293
_cell_measurement_theta_max 29
_cell_measurement_theta_min 2
_cell_volume 2212.5(3)
_computing_cell_refinement 'Apex2 (Bruker AXS, 2006)'
_computing_data_collection 'Apex2 (Bruker AXS, 2006)'
_computing_data_reduction 'Apex2 (Bruker AXS, 2006)'
_computing_molecular_graphics 'CAMERON (Watkin et al., 1996)'
_computing_publication_material 'CRYSTALS (Betteridge et al., 2003)'
_computing_structure_refinement 'CRYSTALS (Betteridge et al., 2003)'
_computing_structure_solution 'Superflip (Palatinus & Chapuis, 2007)'
_diffrn_ambient_temperature 293
_diffrn_measured_fraction_theta_full 0.994
_diffrn_measured_fraction_theta_max 0.990
_diffrn_measurement_device Area
_diffrn_measurement_device_type 'Bruker Kappa Apex2'
_diffrn_measurement_method '\f & \w scans'
_diffrn_radiation_monochromator graphite
_diffrn_radiation_type 'Mo K\a'
_diffrn_radiation_wavelength 0.71073
_diffrn_reflns_av_R_equivalents 0.000
_diffrn_reflns_limit_h_max 14
_diffrn_reflns_limit_h_min -14
_diffrn_reflns_limit_k_max 17
_diffrn_reflns_limit_k_min -18
_diffrn_reflns_limit_l_max 22
_diffrn_reflns_limit_l_min 0
_diffrn_reflns_number 11377
_diffrn_reflns_theta_full 25.019
_diffrn_reflns_theta_max 28.758
_diffrn_reflns_theta_min 1.355
_diffrn_standards_number 0
_exptl_absorpt_coefficient_mu 0.922
_exptl_absorpt_correction_T_max 0.83
_exptl_absorpt_correction_T_min 0.83
_exptl_absorpt_correction_type multi-scan
_exptl_absorpt_process_details 'SADABS (Siemens, 1996)'
_exptl_crystal_colour brown
_exptl_crystal_density_diffrn 1.494
_exptl_crystal_density_method 'not measured'
_exptl_crystal_description needle
_exptl_crystal_F_000 1041
_exptl_crystal_recrystallization_method 'Vapour deposition'
_exptl_crystal_size_max 0.400
_exptl_crystal_size_mid 0.200
_exptl_crystal_size_min 0.200
_refine_diff_density_max 0.59
_refine_diff_density_min -0.54
_refine_ls_extinction_method None
_refine_ls_goodness_of_fit_ref 0.9867
_refine_ls_hydrogen_treatment constr
_refine_ls_matrix_type full
_refine_ls_number_parameters 556
_refine_ls_number_reflns 11340
_refine_ls_number_restraints 0
_refine_ls_R_factor_all 0.0625
_refine_ls_R_factor_gt 0.0375
_refine_ls_shift/su_max 0.0018956
_refine_ls_shift/su_mean 0.0004126
_refine_ls_structure_factor_coef Fsqd
_refine_ls_weighting_details
;
 Method= Modified Sheldrick 
 w=1/[\s^2^(F^2^) + ( 0.04P)^2^ + 0.77P] 
 ,where P=(max(Fo^2^,0) + 2Fc^2^)/3 
;
_refine_ls_weighting_scheme calc
_refine_ls_wR_factor_all 0.1004
_refine_ls_wR_factor_gt 0.0879
_refine_ls_wR_factor_ref 0.1004
_reflns_limit_h_max 14
_reflns_limit_h_min -14
_reflns_limit_k_max 17
_reflns_limit_k_min -18
_reflns_limit_l_max 22
_reflns_limit_l_min 0
_reflns_number_gt 8074
_reflns_number_total 11377
_reflns_threshold_expression I>2.0\s(I)
_oxford_diffrn_Wilson_B_factor 0.00
_oxford_diffrn_Wilson_scale 0.00
_oxford_refine_ls_r_factor_ref 0.0625
_oxford_refine_ls_scale 0.3237(2)
_oxford_reflns_number_all 11341
_oxford_reflns_threshold_expression_ref I>-3.0\s(I)
_oxford_structure_analysis_title 'mo_18033_0m in P-1'
_cod_data_source_file c8cc05204b2.cif
_cod_data_source_block 18033
_cod_depositor_comments
;
The following automatic conversions were performed:

'_atom_sites_solution_primary' value 'Other' changed to 'other'
according to
/home/data/users/saulius/crontab/automatic-downloads/rss-feeds/RSC/lib/dictionaries/cif_core.dic
dictionary named 'cif_core.dic' version 2.4.2 from 2011-04-26.

Automatic conversion script
Id: cif_fix_values 4973 2017-02-22 13:04:09Z antanas 

 Adding full bibliography for 7122463.cif.
;
_cod_original_sg_symbol_H-M 'P -1 '
_cod_original_formula_sum 'C32 H40 Cr2 K1 O6'
_cod_database_code 7122463

loop_
_symmetry_equiv_pos_as_xyz
x,y,z
-x,-y,-z

loop_
_atom_site_label
_atom_site_type_symbol
_atom_site_fract_x
_atom_site_fract_y
_atom_site_fract_z
_atom_site_U_iso_or_equiv
_atom_site_occupancy
_atom_site_adp_type
_atom_site_refinement_flags_posn
C1 C 0.32389(17) 0.16524(14) 0.44730(11) 0.0198 1.0000 Uani .
C2 C 0.19860(18) 0.12670(15) 0.44912(12) 0.0240 1.0000 Uani .
C3 C 0.09091(18) 0.18435(16) 0.44614(13) 0.0274 1.0000 Uani .
C4 C 0.11001(18) 0.28584(16) 0.44691(13) 0.0271 1.0000 Uani .
C5 C 0.23613(18) 0.32826(14) 0.45059(12) 0.0240 1.0000 Uani .
C6 C 0.34355(17) 0.26857(14) 0.44802(11) 0.0198 1.0000 Uani .
C7 C 0.46781(18) 0.29853(14) 0.43022(12) 0.0224 1.0000 Uani .
C8 C 0.57683(18) 0.24433(15) 0.43814(12) 0.0253 1.0000 Uani .
C9 C 0.55861(18) 0.14465(15) 0.43806(12) 0.0259 1.0000 Uani .
C10 C 0.43143(17) 0.10145(14) 0.42975(12) 0.0216 1.0000 Uani .
C11 C 0.30047(17) 0.06115(14) 0.21141(11) 0.0199 1.0000 Uani .
C12 C 0.17525(17) 0.03156(14) 0.22858(12) 0.0226 1.0000 Uani .
C13 C 0.06713(18) 0.08707(15) 0.22106(12) 0.0255 1.0000 Uani .
C14 C 0.08732(18) 0.18731(16) 0.22210(12) 0.0258 1.0000 Uani .
C15 C 0.21487(18) 0.22937(15) 0.23054(12) 0.0231 1.0000 Uani .
C16 C 0.32080(17) 0.16442(14) 0.21218(11) 0.0196 1.0000 Uani .
C17 C 0.44670(18) 0.20253(15) 0.21010(12) 0.0239 1.0000 Uani .
C18 C 0.55324(18) 0.14368(16) 0.21249(13) 0.0269 1.0000 Uani .
C19 C 0.53318(18) 0.04284(16) 0.21207(13) 0.0274 1.0000 Uani .
C20 C 0.40676(18) 0.00131(15) 0.20959(12) 0.0240 1.0000 Uani .
C21 C -0.06858(18) 0.39941(14) -0.11420(12) 0.0213 1.0000 Uani .
C22 C -0.19169(18) 0.36556(15) -0.10269(13) 0.0251 1.0000 Uani .
C23 C -0.29262(18) 0.43278(16) -0.08751(13) 0.0284 1.0000 Uani .
C24 C -0.27294(18) 0.53216(16) -0.08970(13) 0.0285 1.0000 Uani .
C25 C -0.15202(19) 0.56529(15) -0.10569(12) 0.0257 1.0000 Uani .
C26 C -0.04853(18) 0.50157(14) -0.11561(12) 0.0207 1.0000 Uani .
C27 C 0.08291(18) 0.53970(15) -0.11184(12) 0.0231 1.0000 Uani .
C28 C 0.18306(19) 0.47186(15) -0.13280(12) 0.0261 1.0000 Uani .
C29 C 0.16349(19) 0.37301(15) -0.13197(12) 0.0262 1.0000 Uani .
C30 C 0.04471(18) 0.34439(14) -0.10932(12) 0.0228 1.0000 Uani .
C31 C 0.83364(18) 0.40079(14) 0.31770(14) 0.0265 1.0000 Uani .
C32 C 0.70252(18) 0.42644(15) 0.34382(14) 0.0257 1.0000 Uani .
C33 C 0.53002(17) 0.52294(15) 0.32514(14) 0.0280 1.0000 Uani .
C34 C 0.48901(18) 0.59468(15) 0.28054(14) 0.0297 1.0000 Uani .
C35 C 0.52381(18) 0.76568(16) 0.28896(15) 0.0303 1.0000 Uani .
C36 C 0.61052(18) 0.86210(15) 0.33450(14) 0.0274 1.0000 Uani .
C37 C 0.82141(17) 0.93209(14) 0.34320(14) 0.0253 1.0000 Uani .
C38 C 0.95091(18) 0.90268(15) 0.31661(14) 0.0256 1.0000 Uani .
C39 C 1.12460(18) 0.80991(15) 0.34090(14) 0.0281 1.0000 Uani .
C40 C 1.16633(18) 0.74133(15) 0.38816(14) 0.0283 1.0000 Uani .
C41 C 1.12967(18) 0.57066(16) 0.38200(14) 0.0281 1.0000 Uani .
C42 C 1.04401(17) 0.47345(15) 0.33335(14) 0.0267 1.0000 Uani .
C43 C 0.50305(18) -0.24506(15) 0.02575(14) 0.0252 1.0000 Uani .
C44 C 0.37931(18) -0.25792(14) -0.03275(14) 0.0255 1.0000 Uani .
C45 C 0.20388(17) -0.16456(14) -0.05378(13) 0.0244 1.0000 Uani .
C46 C 0.15776(17) -0.05847(15) -0.02435(13) 0.0229 1.0000 Uani .
C47 C 0.19436(17) 0.10739(14) -0.02590(13) 0.0249 1.0000 Uani .
C48 C 0.28264(17) 0.17294(15) -0.05314(13) 0.0248 1.0000 Uani .
Cr1 Cr 0.45475(3) 0.14944(2) 0.319503(18) 0.0170 1.0000 Uani .
Cr2 Cr 0.19005(3) 0.18024(2) 0.340066(18) 0.0169 1.0000 Uani .
Cr3 Cr -0.13396(3) 0.51410(2) 0.005189(19) 0.0178 1.0000 Uani .
K1 K 0.82680(3) 0.67474(3) 0.34942(3) 0.0218 1.0000 Uani .
K2 K 0.5000 0.0000 0.0000 0.0230 1.0000 Uani S
O1 O 0.91970(12) 0.49042(10) 0.35968(9) 0.0251 1.0000 Uani .
O2 O 0.65568(12) 0.49614(10) 0.30571(9) 0.0254 1.0000 Uani .
O3 O 0.56401(12) 0.69005(10) 0.32217(9) 0.0265 1.0000 Uani .
O4 O 0.73440(12) 0.84232(10) 0.30794(9) 0.0252 1.0000 Uani .
O5 O 1.00022(12) 0.83984(10) 0.36136(9) 0.0254 1.0000 Uani .
O6 O 1.08690(12) 0.64770(10) 0.35178(9) 0.0268 1.0000 Uani .
O7 O 0.32840(12) -0.15959(10) -0.00942(9) 0.0250 1.0000 Uani .
O8 O 0.23493(11) 0.00520(10) -0.05322(9) 0.0228 1.0000 Uani .
O9 O 0.40622(12) 0.18294(10) -0.00529(9) 0.0251 1.0000 Uani .
H21 H 0.1836 0.0546 0.4351 0.0282 1.0000 Uiso R
H31 H 0.0067 0.1514 0.4340 0.0334 1.0000 Uiso R
H41 H 0.0382 0.3202 0.4352 0.0332 1.0000 Uiso R
H51 H 0.2460 0.3887 0.4377 0.0287 1.0000 Uiso R
H71 H 0.4782 0.3600 0.4189 0.0271 1.0000 Uiso R
H81 H 0.6594 0.2706 0.4342 0.0306 1.0000 Uiso R
H91 H 0.6289 0.1031 0.4341 0.0311 1.0000 Uiso R
H101 H 0.4177 0.0298 0.4181 0.0261 1.0000 Uiso R
H121 H 0.1638 -0.0302 0.2393 0.0277 1.0000 Uiso R
H131 H -0.0160 0.0614 0.2248 0.0308 1.0000 Uiso R
H141 H 0.0179 0.2298 0.2266 0.0311 1.0000 Uiso R
H151 H 0.2300 0.3010 0.2427 0.0289 1.0000 Uiso R
H171 H 0.4625 0.2744 0.2237 0.0283 1.0000 Uiso R
H181 H 0.6378 0.1757 0.2241 0.0325 1.0000 Uiso R
H191 H 0.6046 0.0081 0.2237 0.0330 1.0000 Uiso R
H201 H 0.3963 -0.0590 0.2226 0.0289 1.0000 Uiso R
H231 H -0.1995 0.3056 -0.0888 0.0300 1.0000 Uiso R
H241 H -0.3678 0.4153 -0.0670 0.0358 1.0000 Uiso R
H251 H -0.3348 0.5808 -0.0700 0.0355 1.0000 Uiso R
H261 H -0.1340 0.6365 -0.0940 0.0308 1.0000 Uiso R
H281 H 0.1008 0.6107 -0.1012 0.0283 1.0000 Uiso R
H291 H 0.2657 0.4969 -0.1380 0.0324 1.0000 Uiso R
H301 H 0.2330 0.3306 -0.1363 0.0318 1.0000 Uiso R
H311 H 0.0370 0.2833 -0.0971 0.0281 1.0000 Uiso R
H391 H 0.2519 0.2393 -0.0429 0.0309 1.0000 Uiso R
H392 H 0.2872 0.1399 -0.1167 0.0309 1.0000 Uiso R
H401 H 0.1986 0.1360 0.0386 0.0316 1.0000 Uiso R
H402 H 0.1082 0.1057 -0.0501 0.0316 1.0000 Uiso R
H421 H 0.1652 -0.0300 0.0402 0.0289 1.0000 Uiso R
H422 H 0.0704 -0.0611 -0.0466 0.0289 1.0000 Uiso R
H431 H 0.2073 -0.1894 -0.1174 0.0297 1.0000 Uiso R
H432 H 0.1471 -0.2111 -0.0427 0.0297 1.0000 Uiso R
H451 H 0.3951 -0.2829 -0.0947 0.0325 1.0000 Uiso R
H452 H 0.3197 -0.3073 -0.0273 0.0325 1.0000 Uiso R
H461 H 0.5346 -0.3104 0.0186 0.0321 1.0000 Uiso R
H462 H 0.4887 -0.2116 0.0874 0.0321 1.0000 Uiso R
H481 H 0.7915 0.9835 0.3229 0.0312 1.0000 Uiso R
H482 H 0.8279 0.9603 0.4077 0.0312 1.0000 Uiso R
H491 H 1.0072 0.9626 0.3299 0.0319 1.0000 Uiso R
H492 H 0.9414 0.8644 0.2530 0.0319 1.0000 Uiso R
H511 H 1.1833 0.8691 0.3580 0.0343 1.0000 Uiso R
H512 H 1.1214 0.7722 0.2778 0.0343 1.0000 Uiso R
H521 H 1.2532 0.7283 0.3843 0.0350 1.0000 Uiso R
H522 H 1.1561 0.7750 0.4510 0.0350 1.0000 Uiso R
H541 H 1.2165 0.5600 0.3736 0.0359 1.0000 Uiso R
H542 H 1.1236 0.5930 0.4452 0.0359 1.0000 Uiso R
H551 H 1.0767 0.4169 0.3450 0.0333 1.0000 Uiso R
H552 H 1.0400 0.4568 0.2696 0.0333 1.0000 Uiso R
H571 H 0.8632 0.3465 0.3345 0.0321 1.0000 Uiso R
H572 H 0.8294 0.3786 0.2541 0.0321 1.0000 Uiso R
H581 H 0.7095 0.4592 0.4085 0.0313 1.0000 Uiso R
H582 H 0.6462 0.3659 0.3257 0.0313 1.0000 Uiso R
H601 H 0.5299 0.5572 0.3884 0.0343 1.0000 Uiso R
H602 H 0.4721 0.4623 0.3049 0.0343 1.0000 Uiso R
H611 H 0.5034 0.5642 0.2181 0.0375 1.0000 Uiso R
H612 H 0.4011 0.6048 0.2818 0.0375 1.0000 Uiso R
H631 H 0.4374 0.7775 0.2966 0.0405 1.0000 Uiso R
H632 H 0.5308 0.7403 0.2256 0.0405 1.0000 Uiso R
H641 H 0.5783 0.9177 0.3213 0.0333 1.0000 Uiso R
H642 H 0.6145 0.8812 0.3988 0.0333 1.0000 Uiso R

loop_
_atom_site_aniso_label
_atom_site_aniso_U_11
_atom_site_aniso_U_22
_atom_site_aniso_U_33
_atom_site_aniso_U_23
_atom_site_aniso_U_13
_atom_site_aniso_U_12
C1 0.0282(9) 0.0212(9) 0.0088(9) 0.0045(7) 0.0016(7) 0.0017(7)
C2 0.0321(10) 0.0258(10) 0.0142(10) 0.0077(8) 0.0042(7) -0.0010(8)
C3 0.0249(10) 0.0380(12) 0.0183(10) 0.0077(8) 0.0097(8) 0.0018(8)
C4 0.0270(10) 0.0335(11) 0.0174(10) 0.0041(8) 0.0062(8) 0.0110(8)
C5 0.0342(10) 0.0197(10) 0.0157(10) 0.0039(7) 0.0030(8) 0.0066(8)
C6 0.0265(9) 0.0188(9) 0.0103(9) 0.0016(7) 0.0007(7) 0.0021(7)
C7 0.0310(10) 0.0199(10) 0.0146(10) 0.0047(7) 0.0028(7) -0.0004(7)
C8 0.0226(9) 0.0299(11) 0.0186(10) 0.0052(8) -0.0023(7) -0.0017(8)
C9 0.0260(10) 0.0316(11) 0.0184(10) 0.0083(8) -0.0012(7) 0.0071(8)
C10 0.0301(10) 0.0195(9) 0.0161(10) 0.0075(7) 0.0035(7) 0.0040(7)
C11 0.0254(9) 0.0201(9) 0.0104(9) 0.0015(7) 0.0020(7) 0.0013(7)
C12 0.0272(10) 0.0215(10) 0.0162(10) 0.0040(7) 0.0037(7) -0.0008(7)
C13 0.0211(9) 0.0343(11) 0.0156(10) 0.0039(8) 0.0002(7) -0.0006(8)
C14 0.0249(10) 0.0349(11) 0.0145(10) 0.0062(8) -0.0011(7) 0.0089(8)
C15 0.0309(10) 0.0245(10) 0.0155(10) 0.0089(8) 0.0034(7) 0.0052(8)
C16 0.0257(9) 0.0233(10) 0.0096(9) 0.0055(7) 0.0033(7) 0.0031(7)
C17 0.0298(10) 0.0253(10) 0.0176(10) 0.0088(8) 0.0066(7) 0.0005(8)
C18 0.0237(9) 0.0370(12) 0.0201(11) 0.0096(8) 0.0088(8) 0.0009(8)
C19 0.0261(10) 0.0347(12) 0.0200(11) 0.0066(8) 0.0084(8) 0.0112(8)
C20 0.0321(10) 0.0205(10) 0.0173(10) 0.0037(7) 0.0054(8) 0.0064(8)
C21 0.0310(10) 0.0199(9) 0.0096(9) 0.0020(7) 0.0017(7) -0.0009(7)
C22 0.0321(10) 0.0217(10) 0.0189(10) 0.0059(8) 0.0004(8) -0.0034(8)
C23 0.0239(10) 0.0366(12) 0.0207(11) 0.0076(9) -0.0003(8) -0.0025(8)
C24 0.0275(10) 0.0348(12) 0.0200(11) 0.0075(8) -0.0006(8) 0.0077(8)
C25 0.0356(11) 0.0243(10) 0.0167(10) 0.0076(8) 0.0016(8) 0.0044(8)
C26 0.0313(10) 0.0204(9) 0.0097(9) 0.0051(7) 0.0018(7) 0.0021(7)
C27 0.0321(10) 0.0204(10) 0.0169(10) 0.0076(7) 0.0024(7) 0.0002(8)
C28 0.0295(10) 0.0322(11) 0.0166(10) 0.0084(8) 0.0068(8) 0.0027(8)
C29 0.0332(11) 0.0271(11) 0.0167(10) 0.0044(8) 0.0082(8) 0.0097(8)
C30 0.0346(10) 0.0158(9) 0.0162(10) 0.0040(7) 0.0028(8) 0.0025(8)
C31 0.0324(11) 0.0184(10) 0.0270(11) 0.0071(8) 0.0020(8) 0.0019(8)
C32 0.0284(10) 0.0203(10) 0.0296(12) 0.0115(8) 0.0018(8) -0.0025(8)
C33 0.0214(9) 0.0238(10) 0.0364(13) 0.0082(9) 0.0071(8) -0.0032(8)
C34 0.0187(9) 0.0300(11) 0.0358(13) 0.0089(9) -0.0008(8) -0.0005(8)
C35 0.0213(9) 0.0378(12) 0.0407(13) 0.0252(10) 0.0015(8) 0.0059(8)
C36 0.0258(10) 0.0290(11) 0.0351(12) 0.0189(9) 0.0090(8) 0.0113(8)
C37 0.0290(10) 0.0197(10) 0.0287(11) 0.0111(8) 0.0040(8) 0.0009(8)
C38 0.0282(10) 0.0214(10) 0.0293(12) 0.0119(8) 0.0049(8) -0.0017(8)
C39 0.0225(9) 0.0232(10) 0.0358(13) 0.0070(8) 0.0092(8) -0.0012(8)
C40 0.0192(9) 0.0282(11) 0.0332(12) 0.0069(9) 0.0027(8) 0.0013(8)
C41 0.0205(9) 0.0345(12) 0.0352(12) 0.0194(9) 0.0040(8) 0.0073(8)
C42 0.0250(10) 0.0276(11) 0.0327(12) 0.0158(9) 0.0075(8) 0.0106(8)
C43 0.0282(10) 0.0226(10) 0.0319(12) 0.0163(8) 0.0107(8) 0.0055(8)
C44 0.0291(10) 0.0173(10) 0.0320(12) 0.0097(8) 0.0106(8) 0.0014(7)
C45 0.0205(9) 0.0243(10) 0.0245(11) 0.0053(8) 0.0022(7) -0.0037(7)
C46 0.0182(9) 0.0295(11) 0.0205(10) 0.0087(8) 0.0032(7) 0.0013(7)
C47 0.0212(9) 0.0248(10) 0.0265(11) 0.0065(8) 0.0032(7) 0.0080(7)
C48 0.0261(10) 0.0259(10) 0.0248(11) 0.0118(8) 0.0027(8) 0.0094(8)
Cr1 0.01845(15) 0.01965(16) 0.01265(16) 0.00504(12) 0.00428(11) 0.00286(11)
Cr2 0.01791(15) 0.02044(16) 0.01111(16) 0.00433(11) 0.00270(11) 0.00248(11)
Cr3 0.02001(15) 0.01987(16) 0.01267(16) 0.00514(12) 0.00248(11) 0.00186(11)
K1 0.01925(19) 0.0215(2) 0.0254(2) 0.01067(17) -0.00021(15) 0.00037(15)
K2 0.0191(3) 0.0207(3) 0.0303(3) 0.0124(2) -0.0017(2) 0.0002(2)
O1 0.0229(7) 0.0207(7) 0.0288(8) 0.0059(6) 0.0043(5) 0.0024(5)
O2 0.0228(7) 0.0267(7) 0.0311(8) 0.0150(6) 0.0066(5) 0.0030(5)
O3 0.0250(7) 0.0270(7) 0.0301(8) 0.0159(6) -0.0031(6) -0.0009(5)
O4 0.0224(7) 0.0219(7) 0.0318(8) 0.0095(6) 0.0076(6) 0.0029(5)
O5 0.0230(7) 0.0274(7) 0.0309(8) 0.0153(6) 0.0084(6) 0.0042(5)
O6 0.0209(7) 0.0251(7) 0.0364(9) 0.0153(6) -0.0010(6) 0.0003(5)
O7 0.0221(7) 0.0199(7) 0.0298(8) 0.0071(6) -0.0009(5) 0.0008(5)
O8 0.0204(6) 0.0228(7) 0.0270(8) 0.0097(6) 0.0085(5) 0.0057(5)
O9 0.0237(7) 0.0282(8) 0.0302(8) 0.0189(6) 0.0026(5) 0.0017(5)

loop_
_atom_type_symbol
_atom_type_scat_dispersion_real
_atom_type_scat_dispersion_imag
_atom_type_scat_Cromer_Mann_a1
_atom_type_scat_Cromer_Mann_b1
_atom_type_scat_Cromer_Mann_a2
_atom_type_scat_Cromer_Mann_b2
_atom_type_scat_Cromer_Mann_a3
_atom_type_scat_Cromer_Mann_b3
_atom_type_scat_Cromer_Mann_a4
_atom_type_scat_Cromer_Mann_b4
_atom_type_scat_Cromer_Mann_c
_atom_type_scat_source
C 0.0033 0.0016 2.3100 20.8439 1.0200 10.2075 1.5886 0.5687 0.8650 51.6512 0.2156 'International Tables Vol C 4.2.6.8 and 6.1.1.4'
H 0.0000 0.0000 0.4930 10.5109 0.3229 26.1257 0.1402 3.1424 0.0408 57.7998 0.0030 'International Tables Vol C 4.2.6.8 and 6.1.1.4'
O 0.0106 0.0060 3.0485 13.2771 2.2868 5.7011 1.5463 0.3239 0.8670 32.9089 0.2508 'International Tables Vol C 4.2.6.8 and 6.1.1.4'
K 0.2009 0.2494 8.2186 12.7949 7.4398 0.7748 1.0519 213.1870 0.8659 41.6841 1.4228 'International Tables Vol C 4.2.6.8 and 6.1.1.4'
Cr 0.3209 0.6236 10.6406 6.1038 7.3537 0.3920 3.3240 20.2626 1.4922 98.7399 1.1832 'International Tables Vol C 4.2.6.8 and 6.1.1.4'

loop_
_geom_angle_atom_site_label_1
_geom_angle_site_symmetry_1
_geom_angle_atom_site_label_2
_geom_angle_atom_site_label_3
_geom_angle_site_symmetry_3
_geom_angle
_geom_angle_publ_flag
C2 . C1 C6 . 118.98(16) yes
C2 . C1 C10 . 123.44(17) yes
C6 . C1 C10 . 116.76(16) yes
C2 . C1 Cr1 . 132.58(12) yes
C6 . C1 Cr1 . 73.67(10) yes
C10 . C1 Cr1 . 57.95(9) yes
C2 . C1 Cr2 . 69.75(11) yes
C6 . C1 Cr2 . 70.86(10) yes
C10 . C1 Cr2 . 122.62(12) yes
Cr1 . C1 Cr2 . 73.46(5) yes
C1 . C2 C3 . 121.59(18) yes
C1 . C2 Cr2 . 72.58(11) yes
C3 . C2 Cr2 . 67.85(11) yes
C1 . C2 H21 . 117.9 no
C3 . C2 H21 . 118.1 no
Cr2 . C2 H21 . 118.1 no
C2 . C3 C4 . 119.41(18) yes
C2 . C3 Cr2 . 73.31(11) yes
C4 . C3 Cr2 . 70.23(11) yes
C2 . C3 H31 . 119.9 no
C4 . C3 H31 . 119.9 no
Cr2 . C3 H31 . 119.5 no
C3 . C4 C5 . 119.70(17) yes
C3 . C4 Cr2 . 70.19(10) yes
C5 . C4 Cr2 . 73.47(10) yes
C3 . C4 H41 . 119.6 no
C5 . C4 H41 . 119.9 no
Cr2 . C4 H41 . 119.5 no
C4 . C5 C6 . 121.10(18) yes
C4 . C5 Cr2 . 67.75(10) yes
C6 . C5 Cr2 . 72.30(10) yes
C4 . C5 H51 . 118.4 no
C6 . C5 H51 . 118.1 no
Cr2 . C5 H51 . 118.4 no
C1 . C6 C5 . 118.99(17) yes
C1 . C6 C7 . 117.28(16) yes
C5 . C6 C7 . 122.81(17) yes
C1 . C6 Cr1 . 73.56(10) yes
C5 . C6 Cr1 . 132.66(13) yes
C7 . C6 Cr1 . 57.95(9) yes
C1 . C6 Cr2 . 70.85(10) yes
C5 . C6 Cr2 . 69.79(10) yes
C7 . C6 Cr2 . 122.08(12) yes
Cr1 . C6 Cr2 . 73.43(5) yes
C6 . C7 C8 . 121.61(18) yes
C6 . C7 Cr1 . 87.70(11) yes
C8 . C7 Cr1 . 69.56(10) yes
C6 . C7 H71 . 119.0 no
C8 . C7 H71 . 119.1 no
Cr1 . C7 H71 . 119.1 no
C7 . C8 C9 . 118.86(17) yes
C7 . C8 Cr1 . 72.14(10) yes
C9 . C8 Cr1 . 71.04(11) yes
C7 . C8 H81 . 120.3 no
C9 . C8 H81 . 120.2 no
Cr1 . C8 H81 . 120.0 no
C8 . C9 C10 . 118.68(17) yes
C8 . C9 Cr1 . 70.88(11) yes
C10 . C9 Cr1 . 72.00(11) yes
C8 . C9 H91 . 120.1 no
C10 . C9 H91 . 120.5 no
Cr1 . C9 H91 . 120.1 no
C1 . C10 C9 . 121.88(17) yes
C1 . C10 Cr1 . 87.63(11) yes
C9 . C10 Cr1 . 69.65(11) yes
C1 . C10 H101 . 119.0 no
C9 . C10 H101 . 118.9 no
Cr1 . C10 H101 . 119.0 no
C12 . C11 C16 . 117.13(16) yes
C12 . C11 C20 . 122.71(18) yes
C16 . C11 C20 . 119.23(17) yes
C12 . C11 Cr1 . 122.57(12) yes
C16 . C11 Cr1 . 70.72(10) yes
C20 . C11 Cr1 . 69.61(10) yes
C12 . C11 Cr2 . 58.10(9) yes
C16 . C11 Cr2 . 73.71(10) yes
C20 . C11 Cr2 . 132.02(13) yes
Cr1 . C11 Cr2 . 73.39(5) yes
C11 . C12 C13 . 121.53(18) yes
C11 . C12 Cr2 . 87.41(11) yes
C13 . C12 Cr2 . 69.57(10) yes
C11 . C12 H121 . 119.0 no
C13 . C12 H121 . 119.2 no
Cr2 . C12 H121 . 119.2 no
C12 . C13 C14 . 118.77(17) yes
C12 . C13 Cr2 . 72.10(10) yes
C14 . C13 Cr2 . 70.88(11) yes
C12 . C13 H131 . 120.3 no
C14 . C13 H131 . 120.2 no
Cr2 . C13 H131 . 120.1 no
C13 . C14 C15 . 118.80(17) yes
C13 . C14 Cr2 . 70.93(11) yes
C15 . C14 Cr2 . 72.13(11) yes
C13 . C14 H141 . 120.1 no
C15 . C14 H141 . 120.4 no
Cr2 . C14 H141 . 120.0 no
C14 . C15 C16 . 121.73(18) yes
C14 . C15 Cr2 . 69.60(11) yes
C16 . C15 Cr2 . 87.68(11) yes
C14 . C15 H151 . 119.0 no
C16 . C15 H151 . 118.9 no
Cr2 . C15 H151 . 119.1 no
C15 . C16 C11 . 117.14(16) yes
C15 . C16 C17 . 123.00(17) yes
C11 . C16 C17 . 118.98(16) yes
C15 . C16 Cr1 . 122.11(12) yes
C11 . C16 Cr1 . 71.08(10) yes
C17 . C16 Cr1 . 69.69(11) yes
C16 . C17 C18 . 121.19(18) yes
C16 . C17 Cr1 . 72.53(11) yes
C18 . C17 Cr1 . 67.96(11) yes
C16 . C17 H171 . 118.2 no
C18 . C17 H171 . 118.4 no
Cr1 . C17 H171 . 118.3 no
C17 . C18 C19 . 119.63(17) yes
C17 . C18 Cr1 . 73.27(11) yes
C19 . C18 Cr1 . 70.33(11) yes
C17 . C18 H181 . 119.8 no
C19 . C18 H181 . 119.7 no
Cr1 . C18 H181 . 119.5 no
C18 . C19 C20 . 119.90(17) yes
C18 . C19 Cr1 . 70.31(11) yes
C20 . C19 Cr1 . 73.28(10) yes
C18 . C19 H191 . 119.5 no
C20 . C19 H191 . 119.7 no
Cr1 . C19 H191 . 119.3 no
C19 . C20 C11 . 120.92(18) yes
C19 . C20 Cr1 . 67.89(10) yes
C11 . C20 Cr1 . 72.72(10) yes
C19 . C20 H201 . 118.7 no
C11 . C20 H201 . 118.4 no
Cr1 . C20 H201 . 118.6 no
Cr3 2_565 C21 C22 . 132.88(13) yes
Cr3 2_565 C21 C26 . 73.66(10) yes
C22 . C21 C26 . 119.07(17) yes
Cr3 2_565 C21 C30 . 57.66(9) yes
C22 . C21 C30 . 123.10(18) yes
C26 . C21 C30 . 116.96(17) yes
Cr3 2_565 C21 Cr3 . 73.64(5) yes
C22 . C21 Cr3 . 69.95(10) yes
C26 . C21 Cr3 . 70.77(10) yes
C30 . C21 Cr3 . 122.26(12) yes
C21 . C22 C23 . 120.87(18) yes
C21 . C22 Cr3 . 72.30(10) yes
C23 . C22 Cr3 . 67.76(11) yes
C21 . C22 H231 . 118.2 no
C23 . C22 H231 . 118.6 no
Cr3 . C22 H231 . 118.6 no
C22 . C23 C24 . 119.76(18) yes
C22 . C23 Cr3 . 73.42(11) yes
C24 . C23 Cr3 . 70.67(11) yes
C22 . C23 H241 . 119.9 no
C24 . C23 H241 . 119.6 no
Cr3 . C23 H241 . 119.5 no
C23 . C24 C25 . 119.97(18) yes
C23 . C24 Cr3 . 70.14(11) yes
C25 . C24 Cr3 . 73.21(11) yes
C23 . C24 H251 . 119.4 no
C25 . C24 H251 . 119.7 no
Cr3 . C24 H251 . 119.1 no
C24 . C25 C26 . 120.80(18) yes
C24 . C25 Cr3 . 68.08(11) yes
C26 . C25 Cr3 . 72.23(11) yes
C24 . C25 H261 . 118.7 no
C26 . C25 H261 . 118.4 no
Cr3 . C25 H261 . 118.8 no
C21 . C26 C25 . 119.34(17) yes
C21 . C26 Cr3 2_565 73.61(10) yes
C25 . C26 Cr3 2_565 132.99(13) yes
C21 . C26 C27 . 116.96(16) yes
C25 . C26 C27 . 122.83(17) yes
Cr3 2_565 C26 C27 . 57.61(10) yes
C21 . C26 Cr3 . 70.97(10) yes
C25 . C26 Cr3 . 70.07(11) yes
Cr3 2_565 C26 Cr3 . 73.67(5) yes
C27 . C26 Cr3 . 122.08(12) yes
Cr3 2_565 C27 C26 . 87.98(11) yes
Cr3 2_565 C27 C28 . 69.60(11) yes
C26 . C27 C28 . 121.82(17) yes
Cr3 2_565 C27 H281 . 119.0 no
C26 . C27 H281 . 118.8 no
C28 . C27 H281 . 119.1 no
Cr3 2_565 C28 C27 . 71.76(11) yes
Cr3 2_565 C28 C29 . 71.22(11) yes
C27 . C28 C29 . 118.64(18) yes
Cr3 2_565 C28 H291 . 120.1 no
C27 . C28 H291 . 120.4 no
C29 . C28 H291 . 120.3 no
Cr3 2_565 C29 C28 . 70.77(11) yes
Cr3 2_565 C29 C30 . 71.60(10) yes
C28 . C29 C30 . 118.66(17) yes
Cr3 2_565 C29 H301 . 120.0 no
C28 . C29 H301 . 120.1 no
C30 . C29 H301 . 120.4 no
Cr3 2_565 C30 C21 . 87.87(11) yes
Cr3 2_565 C30 C29 . 69.82(10) yes
C21 . C30 C29 . 121.68(18) yes
Cr3 2_565 C30 H311 . 119.1 no
C21 . C30 H311 . 119.0 no
C29 . C30 H311 . 119.0 no
C32 . C31 O1 . 108.92(15) yes
C32 . C31 H571 . 111.2 no
O1 . C31 H571 . 109.7 no
C32 . C31 H572 . 108.9 no
O1 . C31 H572 . 109.8 no
H571 . C31 H572 . 108.4 no
C31 . C32 O2 . 108.59(15) yes
C31 . C32 H581 . 108.7 no
O2 . C32 H581 . 109.5 no
C31 . C32 H582 . 111.1 no
O2 . C32 H582 . 111.3 no
H581 . C32 H582 . 107.6 no
C34 . C33 O2 . 108.21(16) yes
C34 . C33 H601 . 109.3 no
O2 . C33 H601 . 110.2 no
C34 . C33 H602 . 110.9 no
O2 . C33 H602 . 110.4 no
H601 . C33 H602 . 107.9 no
C33 . C34 O3 . 109.18(16) yes
C33 . C34 H611 . 108.7 no
O3 . C34 H611 . 108.8 no
C33 . C34 H612 . 111.7 no
O3 . C34 H612 . 110.7 no
H611 . C34 H612 . 107.7 no
C36 . C35 O3 . 108.99(16) yes
C36 . C35 H631 . 112.0 no
O3 . C35 H631 . 110.4 no
C36 . C35 H632 . 108.4 no
O3 . C35 H632 . 108.7 no
H631 . C35 H632 . 108.2 no
C35 . C36 O4 . 108.59(16) yes
C35 . C36 H641 . 111.2 no
O4 . C36 H641 . 111.1 no
C35 . C36 H642 . 108.4 no
O4 . C36 H642 . 110.1 no
H641 . C36 H642 . 107.4 no
C38 . C37 O4 . 108.80(15) yes
C38 . C37 H481 . 111.5 no
O4 . C37 H481 . 110.3 no
C38 . C37 H482 . 108.7 no
O4 . C37 H482 . 109.7 no
H481 . C37 H482 . 107.8 no
C37 . C38 O5 . 108.95(15) yes
C37 . C38 H491 . 110.6 no
O5 . C38 H491 . 111.0 no
C37 . C38 H492 . 108.4 no
O5 . C38 H492 . 109.9 no
H491 . C38 H492 . 108.0 no
C40 . C39 O5 . 108.68(16) yes
C40 . C39 H511 . 110.8 no
O5 . C39 H511 . 110.4 no
C40 . C39 H512 . 108.9 no
O5 . C39 H512 . 109.6 no
H511 . C39 H512 . 108.5 no
C39 . C40 O6 . 108.87(16) yes
C39 . C40 H521 . 111.7 no
O6 . C40 H521 . 110.7 no
C39 . C40 H522 . 109.1 no
O6 . C40 H522 . 108.4 no
H521 . C40 H522 . 107.9 no
C42 . C41 O6 . 108.44(16) yes
C42 . C41 H541 . 111.6 no
O6 . C41 H541 . 110.7 no
C42 . C41 H542 . 108.9 no
O6 . C41 H542 . 109.1 no
H541 . C41 H542 . 108.0 no
C41 . C42 O1 . 108.61(15) yes
C41 . C42 H551 . 111.2 no
O1 . C42 H551 . 110.6 no
C41 . C42 H552 . 108.8 no
O1 . C42 H552 . 109.9 no
H551 . C42 H552 . 107.6 no
O9 2_655 C43 C44 . 109.18(15) yes
O9 2_655 C43 H461 . 110.4 no
C44 . C43 H461 . 111.1 no
O9 2_655 C43 H462 . 109.6 no
C44 . C43 H462 . 109.0 no
H461 . C43 H462 . 107.5 no
C43 . C44 O7 . 108.13(15) yes
C43 . C44 H451 . 109.4 no
O7 . C44 H451 . 109.6 no
C43 . C44 H452 . 111.7 no
O7 . C44 H452 . 110.7 no
H451 . C44 H452 . 107.3 no
C46 . C45 O7 . 109.22(15) yes
C46 . C45 H431 . 108.4 no
O7 . C45 H431 . 109.2 no
C46 . C45 H432 . 111.2 no
O7 . C45 H432 . 110.7 no
H431 . C45 H432 . 108.1 no
C45 . C46 O8 . 109.50(14) yes
C45 . C46 H421 . 108.3 no
O8 . C46 H421 . 109.5 no
C45 . C46 H422 . 110.8 no
O8 . C46 H422 . 110.8 no
H421 . C46 H422 . 108.0 no
C48 . C47 O8 . 109.27(14) yes
C48 . C47 H401 . 108.9 no
O8 . C47 H401 . 108.7 no
C48 . C47 H402 . 112.0 no
O8 . C47 H402 . 110.1 no
H401 . C47 H402 . 107.9 no
C47 . C48 O9 . 108.74(15) yes
C47 . C48 H391 . 111.4 no
O9 . C48 H391 . 110.7 no
C47 . C48 H392 . 109.3 no
O9 . C48 H392 . 109.7 no
H391 . C48 H392 . 107.0 no
C16 . Cr1 C11 . 38.21(7) yes
C16 . Cr1 C7 . 105.74(7) yes
C11 . Cr1 C7 . 133.47(7) yes
C16 . Cr1 C10 . 134.04(7) yes
C11 . Cr1 C10 . 106.29(7) yes
C7 . Cr1 C10 . 78.86(7) yes
C16 . Cr1 C20 . 68.64(7) yes
C11 . Cr1 C20 . 37.67(7) yes
C7 . Cr1 C20 . 170.25(7) yes
C10 . Cr1 C20 . 99.19(7) yes
C16 . Cr1 C17 . 37.78(7) yes
C11 . Cr1 C17 . 68.53(7) yes
C7 . Cr1 C17 . 99.25(7) yes
C10 . Cr1 C17 . 171.01(7) yes
C20 . Cr1 C17 . 81.18(7) yes
C16 . Cr1 C9 . 169.93(7) yes
C11 . Cr1 C9 . 140.82(7) yes
C7 . Cr1 C9 . 68.26(7) yes
C10 . Cr1 C9 . 38.35(7) yes
C20 . Cr1 C9 . 116.02(8) yes
C16 . Cr1 C8 . 140.04(7) yes
C11 . Cr1 C8 . 169.77(7) yes
C7 . Cr1 C8 . 38.30(7) yes
C10 . Cr1 C8 . 68.30(7) yes
C20 . Cr1 C8 . 149.63(7) yes
C16 . Cr1 C19 . 82.93(7) yes
C11 . Cr1 C19 . 69.78(7) yes
C7 . Cr1 C19 . 150.32(8) yes
C10 . Cr1 C19 . 115.83(8) yes
C20 . Cr1 C19 . 38.83(7) yes
C16 . Cr1 C18 . 69.96(7) yes
C11 . Cr1 C18 . 82.86(7) yes
C7 . Cr1 C18 . 116.16(8) yes
C10 . Cr1 C18 . 149.69(7) yes
C20 . Cr1 C18 . 70.14(8) yes
C16 . Cr1 C1 . 106.54(6) yes
C11 . Cr1 C1 . 95.66(6) yes
C7 . Cr1 C1 . 62.24(6) yes
C10 . Cr1 C1 . 34.42(6) yes
C20 . Cr1 C1 . 110.93(7) yes
C16 . Cr1 C6 . 95.73(6) yes
C11 . Cr1 C6 . 106.44(6) yes
C7 . Cr1 C6 . 34.35(6) yes
C10 . Cr1 C6 . 62.08(6) yes
C20 . Cr1 C6 . 136.55(6) yes
C16 . Cr1 Cr2 . 59.03(5) yes
C11 . Cr1 Cr2 . 58.92(5) yes
C7 . Cr1 Cr2 . 77.99(5) yes
C10 . Cr1 Cr2 . 78.29(5) yes
C20 . Cr1 Cr2 . 92.27(5) yes
C17 . Cr1 C9 . 148.92(7) yes
C17 . Cr1 C8 . 115.56(8) yes
C9 . Cr1 C8 . 38.08(7) yes
C17 . Cr1 C19 . 69.97(8) yes
C9 . Cr1 C19 . 106.31(8) yes
C8 . Cr1 C19 . 120.23(7) yes
C17 . Cr1 C18 . 38.77(7) yes
C9 . Cr1 C18 . 119.73(8) yes
C8 . Cr1 C18 . 106.20(8) yes
C19 . Cr1 C18 . 39.36(8) yes
C17 . Cr1 C1 . 137.14(6) yes
C9 . Cr1 C1 . 63.65(6) yes
C8 . Cr1 C1 . 74.96(7) yes
C19 . Cr1 C1 . 143.50(7) yes
C18 . Cr1 C1 . 175.89(7) yes
C17 . Cr1 C6 . 111.58(7) yes
C9 . Cr1 C6 . 74.74(6) yes
C8 . Cr1 C6 . 63.45(6) yes
C19 . Cr1 C6 . 175.33(7) yes
C18 . Cr1 C6 . 144.14(7) yes
C17 . Cr1 Cr2 . 92.72(5) yes
C9 . Cr1 Cr2 . 111.13(5) yes
C8 . Cr1 Cr2 . 110.95(5) yes
C19 . Cr1 Cr2 . 128.63(6) yes
C18 . Cr1 Cr2 . 128.94(6) yes
C1 . Cr1 C6 . 32.76(6) yes
C1 . Cr1 Cr2 . 47.52(4) yes
C6 . Cr1 Cr2 . 47.51(4) yes
C6 . Cr2 C1 . 38.29(7) yes
C6 . Cr2 Cr1 . 59.06(5) yes
C1 . Cr2 Cr1 . 59.02(5) yes
C6 . Cr2 C12 . 134.19(7) yes
C1 . Cr2 C12 . 106.32(7) yes
Cr1 . Cr2 C12 . 78.45(5) yes
C6 . Cr2 C15 . 105.76(7) yes
C1 . Cr2 C15 . 133.59(7) yes
Cr1 . Cr2 C15 . 77.99(5) yes
C12 . Cr2 C15 . 78.95(7) yes
C6 . Cr2 C5 . 37.92(6) yes
C1 . Cr2 C5 . 68.75(7) yes
Cr1 . Cr2 C5 . 92.82(5) yes
C12 . Cr2 C5 . 171.27(7) yes
C15 . Cr2 C5 . 99.11(7) yes
C6 . Cr2 C2 . 68.55(7) yes
C1 . Cr2 C2 . 37.68(7) yes
Cr1 . Cr2 C2 . 92.54(5) yes
C12 . Cr2 C2 . 99.46(7) yes
C15 . Cr2 C2 . 170.53(7) yes
C6 . Cr2 C13 . 170.08(7) yes
C1 . Cr2 C13 . 140.78(7) yes
Cr1 . Cr2 C13 . 111.25(5) yes
C12 . Cr2 C13 . 38.33(7) yes
C15 . Cr2 C13 . 68.33(8) yes
C6 . Cr2 C14 . 139.97(8) yes
C1 . Cr2 C14 . 169.91(7) yes
Cr1 . Cr2 C14 . 110.98(5) yes
C12 . Cr2 C14 . 68.38(7) yes
C15 . Cr2 C14 . 38.27(7) yes
C6 . Cr2 C4 . 70.16(7) yes
C1 . Cr2 C4 . 83.22(7) yes
Cr1 . Cr2 C4 . 129.16(5) yes
C12 . Cr2 C4 . 149.51(7) yes
C15 . Cr2 C4 . 115.77(8) yes
C6 . Cr2 C3 . 83.25(7) yes
C1 . Cr2 C3 . 70.10(7) yes
Cr1 . Cr2 C3 . 129.05(6) yes
C12 . Cr2 C3 . 115.58(8) yes
C15 . Cr2 C3 . 149.99(7) yes
C6 . Cr2 C11 . 106.74(6) yes
C1 . Cr2 C11 . 95.88(6) yes
Cr1 . Cr2 C11 . 47.68(4) yes
C12 . Cr2 C11 . 34.48(6) yes
C15 . Cr2 C11 . 62.16(6) yes
C5 . Cr2 C2 . 81.04(7) yes
C5 . Cr2 C13 . 148.67(7) yes
C2 . Cr2 C13 . 116.10(8) yes
C5 . Cr2 C14 . 115.27(7) yes
C2 . Cr2 C14 . 149.63(8) yes
C13 . Cr2 C14 . 38.19(8) yes
C5 . Cr2 C4 . 38.77(7) yes
C2 . Cr2 C4 . 70.15(8) yes
C13 . Cr2 C4 . 119.37(7) yes
C14 . Cr2 C4 . 105.71(8) yes
C5 . Cr2 C3 . 70.18(8) yes
C2 . Cr2 C3 . 38.84(7) yes
C13 . Cr2 C3 . 105.86(8) yes
C14 . Cr2 C3 . 119.79(8) yes
C4 . Cr2 C3 . 39.58(8) yes
C5 . Cr2 C11 . 137.30(7) yes
C2 . Cr2 C11 . 111.43(7) yes
C13 . Cr2 C11 . 63.60(6) yes
C14 . Cr2 C11 . 74.88(6) yes
C4 . Cr2 C11 . 175.97(7) yes
C3 . Cr2 C11 . 143.62(7) yes
C21 . Cr3 Cr3 2_565 58.91(5) yes
C21 . Cr3 C26 . 38.26(7) yes
Cr3 2_565 Cr3 C26 . 58.95(5) yes
C21 . Cr3 C22 . 37.75(7) yes
Cr3 2_565 Cr3 C22 . 92.50(5) yes
C26 . Cr3 C22 . 68.60(7) yes
C21 . Cr3 C25 . 68.59(7) yes
Cr3 2_565 Cr3 C25 . 92.50(5) yes
C26 . Cr3 C25 . 37.71(7) yes
C22 . Cr3 C25 . 81.06(8) yes
C21 . Cr3 C30 2_565 133.69(7) yes
Cr3 2_565 Cr3 C30 2_565 78.14(5) yes
C26 . Cr3 C30 2_565 105.91(7) yes
C22 . Cr3 C30 2_565 170.65(7) yes
C25 . Cr3 C30 2_565 99.21(7) yes
C21 . Cr3 C27 2_565 105.66(7) yes
Cr3 2_565 Cr3 C27 2_565 77.95(5) yes
C26 . Cr3 C27 2_565 133.49(7) yes
C22 . Cr3 C27 2_565 99.04(7) yes
C25 . Cr3 C27 2_565 170.45(7) yes
C21 . Cr3 C29 2_565 169.89(7) yes
Cr3 2_565 Cr3 C29 2_565 111.18(5) yes
C26 . Cr3 C29 2_565 140.62(7) yes
C22 . Cr3 C29 2_565 149.06(8) yes
C25 . Cr3 C29 2_565 116.00(8) yes
C21 . Cr3 C28 2_565 140.30(7) yes
Cr3 2_565 Cr3 C28 2_565 111.19(5) yes
C26 . Cr3 C28 2_565 169.99(7) yes
C22 . Cr3 C28 2_565 115.64(8) yes
C25 . Cr3 C28 2_565 149.30(7) yes
C21 . Cr3 C24 . 82.74(7) yes
Cr3 2_565 Cr3 C24 . 128.63(6) yes
C26 . Cr3 C24 . 69.74(7) yes
C22 . Cr3 C24 . 69.80(8) yes
C25 . Cr3 C24 . 38.71(7) yes
C21 . Cr3 C23 . 69.95(7) yes
Cr3 2_565 Cr3 C23 . 128.81(6) yes
C26 . Cr3 C23 . 82.93(7) yes
C22 . Cr3 C23 . 38.81(7) yes
C25 . Cr3 C23 . 69.96(8) yes
C21 . Cr3 C21 2_565 106.36(5) yes
Cr3 2_565 Cr3 C21 2_565 47.45(4) yes
C26 . Cr3 C21 2_565 95.60(6) yes
C22 . Cr3 C21 2_565 136.82(7) yes
C25 . Cr3 C21 2_565 111.28(7) yes
C30 2_565 Cr3 C27 2_565 79.13(7) yes
C30 2_565 Cr3 C29 2_565 38.58(7) yes
C27 2_565 Cr3 C29 2_565 68.45(7) yes
C30 2_565 Cr3 C28 2_565 68.54(7) yes
C27 2_565 Cr3 C28 2_565 38.64(7) yes
C29 2_565 Cr3 C28 2_565 38.01(7) yes
C30 2_565 Cr3 C24 . 116.12(8) yes
C27 2_565 Cr3 C24 . 150.12(8) yes
C29 2_565 Cr3 C24 . 106.49(8) yes
C28 2_565 Cr3 C24 . 120.02(8) yes
C30 2_565 Cr3 C23 . 149.93(8) yes
C27 2_565 Cr3 C23 . 115.97(8) yes
C29 2_565 Cr3 C23 . 119.81(8) yes
C28 2_565 Cr3 C23 . 106.06(8) yes
C24 . Cr3 C23 . 39.19(8) yes
C30 2_565 Cr3 C21 2_565 34.47(6) yes
C27 2_565 Cr3 C21 2_565 62.22(7) yes
C29 2_565 Cr3 C21 2_565 63.76(7) yes
C28 2_565 Cr3 C21 2_565 75.11(7) yes
C24 . Cr3 C21 2_565 143.93(7) yes
C23 . Cr3 C21 2_565 175.61(7) yes
C42 . O1 C31 . 111.90(14) yes
C33 . O2 C32 . 112.58(14) yes
C35 . O3 C34 . 112.79(15) yes
C36 . O4 C37 . 112.55(14) yes
C39 . O5 C38 . 112.54(14) yes
C40 . O6 C41 . 113.73(14) yes
C44 . O7 C45 . 113.01(14) yes
C47 . O8 C46 . 111.19(13) yes
C48 . O9 C43 2_655 113.09(14) yes

loop_
_geom_bond_atom_site_label_1
_geom_bond_atom_site_label_2
_geom_bond_site_symmetry_2
_geom_bond_distance
_geom_bond_publ_flag
C1 C2 . 1.415(3) yes
C1 C6 . 1.448(3) yes
C1 C10 . 1.452(2) yes
C1 Cr1 . 2.5673(18) yes
C1 Cr2 . 2.2083(18) yes
C2 C3 . 1.422(3) yes
C2 Cr2 . 2.1714(19) yes
C2 H21 . 0.950 no
C3 C4 . 1.422(3) yes
C3 Cr2 . 2.0997(19) yes
C3 H31 . 0.950 no
C4 C5 . 1.421(3) yes
C4 Cr2 . 2.1002(18) yes
C4 H41 . 0.950 no
C5 C6 . 1.424(2) yes
C5 Cr2 . 2.1754(18) yes
C5 H51 . 0.950 no
C6 C7 . 1.451(3) yes
C6 Cr1 . 2.5687(17) yes
C6 Cr2 . 2.2084(17) yes
C7 C8 . 1.419(3) yes
C7 Cr1 . 2.1790(18) yes
C7 H71 . 0.950 no
C8 C9 . 1.400(3) yes
C8 Cr1 . 2.1451(18) yes
C8 H81 . 0.950 no
C9 C10 . 1.421(3) yes
C9 Cr1 . 2.1471(19) yes
C9 H91 . 0.950 no
C10 Cr1 . 2.1779(19) yes
C10 H101 . 0.950 no
C11 C12 . 1.454(3) yes
C11 C16 . 1.448(3) yes
C11 C20 . 1.418(2) yes
C11 Cr1 . 2.2147(18) yes
C11 Cr2 . 2.5654(17) yes
C12 C13 . 1.421(3) yes
C12 Cr2 . 2.1802(18) yes
C12 H121 . 0.950 no
C13 C14 . 1.404(3) yes
C13 Cr2 . 2.1470(18) yes
C13 H131 . 0.950 no
C14 C15 . 1.419(3) yes
C14 Cr2 . 2.1464(19) yes
C14 H141 . 0.950 no
C15 C16 . 1.449(2) yes
C15 Cr2 . 2.1795(19) yes
C15 H151 . 0.950 no
C16 C17 . 1.419(3) yes
C16 Cr1 . 2.2099(18) yes
C17 C18 . 1.421(3) yes
C17 Cr1 . 2.1727(19) yes
C17 H171 . 0.950 no
C18 C19 . 1.416(3) yes
C18 Cr1 . 2.1030(19) yes
C18 H181 . 0.950 no
C19 C20 . 1.424(3) yes
C19 Cr1 . 2.1032(18) yes
C19 H191 . 0.950 no
C20 Cr1 . 2.1741(18) yes
C20 H201 . 0.950 no
C21 Cr3 2_565 2.5666(18) yes
C21 C22 . 1.419(3) yes
C21 C26 . 1.446(3) yes
C21 C30 . 1.454(3) yes
C21 Cr3 . 2.2080(17) yes
C22 C23 . 1.424(3) yes
C22 Cr3 . 2.1772(19) yes
C22 H231 . 0.950 no
C23 C24 . 1.413(3) yes
C23 Cr3 . 2.1027(19) yes
C23 H241 . 0.950 no
C24 C25 . 1.422(3) yes
C24 Cr3 . 2.1096(19) yes
C24 H251 . 0.950 no
C25 C26 . 1.416(3) yes
C25 Cr3 . 2.177(2) yes
C25 H261 . 0.950 no
C26 Cr3 2_565 2.5673(18) yes
C26 C27 . 1.452(3) yes
C26 Cr3 . 2.2053(18) yes
C27 Cr3 2_565 2.1692(19) yes
C27 C28 . 1.426(3) yes
C27 H281 . 0.950 no
C28 Cr3 2_565 2.1407(19) yes
C28 C29 . 1.396(3) yes
C28 H291 . 0.950 no
C29 Cr3 2_565 2.1464(18) yes
C29 C30 . 1.426(3) yes
C29 H301 . 0.950 no
C30 Cr3 2_565 2.1700(18) yes
C30 H311 . 0.950 no
C31 C32 . 1.504(3) yes
C31 O1 . 1.417(2) yes
C31 H571 . 0.950 no
C31 H572 . 0.962 no
C32 O2 . 1.416(2) yes
C32 H581 . 0.976 no
C32 H582 . 0.947 no
C33 C34 . 1.496(3) yes
C33 O2 . 1.423(2) yes
C33 H601 . 0.963 no
C33 H602 . 0.955 no
C34 O3 . 1.414(2) yes
C34 H611 . 0.979 no
C34 H612 . 0.943 no
C35 C36 . 1.492(3) yes
C35 O3 . 1.416(2) yes
C35 H631 . 0.943 no
C35 H632 . 0.972 no
C36 O4 . 1.422(2) yes
C36 H641 . 0.947 no
C36 H642 . 0.979 no
C37 C38 . 1.499(3) yes
C37 O4 . 1.419(2) yes
C37 H481 . 0.949 no
C37 H482 . 0.971 no
C38 O5 . 1.418(2) yes
C38 H491 . 0.950 no
C38 H492 . 0.968 no
C39 C40 . 1.491(3) yes
C39 O5 . 1.424(2) yes
C39 H511 . 0.948 no
C39 H512 . 0.963 no
C40 O6 . 1.415(2) yes
C40 H521 . 0.943 no
C40 H522 . 0.976 no
C41 C42 . 1.499(3) yes
C41 O6 . 1.412(2) yes
C41 H541 . 0.947 no
C41 H542 . 0.970 no
C42 O1 . 1.421(2) yes
C42 H551 . 0.948 no
C42 H552 . 0.974 no
C43 O9 2_655 1.416(2) yes
C43 C44 . 1.495(3) yes
C43 H461 . 0.953 no
C43 H462 . 0.971 no
C44 O7 . 1.424(2) yes
C44 H451 . 0.974 no
C44 H452 . 0.952 no
C45 C46 . 1.496(3) yes
C45 O7 . 1.416(2) yes
C45 H431 . 0.970 no
C45 H432 . 0.947 no
C46 O8 . 1.421(2) yes
C46 H421 . 0.971 no
C46 H422 . 0.947 no
C47 C48 . 1.495(3) yes
C47 O8 . 1.425(2) yes
C47 H401 . 0.972 no
C47 H402 . 0.947 no
C48 O9 . 1.419(2) yes
C48 H391 . 0.955 no
C48 H392 . 0.974 no
Cr1 Cr2 . 2.8704(4) yes
Cr3 Cr3 2_565 2.8757(6) yes

loop_
_geom_torsion_atom_site_label_1
_geom_torsion_atom_site_label_2
_geom_torsion_atom_site_label_3
_geom_torsion_atom_site_label_4
_geom_torsion
_geom_torsion_publ_flag
C17 Cr1 C18 C19 -130.97(17) no
C20 Cr1 C18 C19 -30.05(11) no
C10 Cr1 C20 C19 -120.20(13) no
C9 Cr1 C8 C7 -130.31(17) no
C10 Cr1 C8 C7 -99.69(12) no
C7 Cr1 C19 C18 -42.7(2) no
C8 Cr1 C19 C18 -78.39(13) no
C9 Cr1 C19 C18 -117.26(12) no
C10 Cr1 C19 C18 -157.25(11) no
C11 Cr1 C19 C18 103.90(12) no
C16 Cr1 C19 C18 66.85(12) no
C17 Cr1 C19 C18 30.21(11) no
C20 Cr1 C19 C18 131.32(17) no
C7 Cr1 C19 C20 -173.99(14) no
C8 Cr1 C19 C20 150.29(12) no
C9 Cr1 C19 C20 111.43(12) no
C8 Cr1 C7 C6 -125.08(17) no
C9 Cr1 C7 C6 -94.66(12) no
C10 Cr1 C7 C6 -56.10(11) no
C11 Cr1 C7 C6 45.86(15) no
C16 Cr1 C7 C6 76.79(12) no
C17 Cr1 C7 C6 114.97(12) no
C18 Cr1 C7 C6 151.83(11) no
C19 Cr1 C7 C6 -179.56(14) no
C9 Cr1 C7 C8 30.42(12) no
C10 Cr1 C7 C8 68.99(12) no
C11 Cr1 C7 C8 170.95(11) no
C16 Cr1 C7 C8 -158.13(11) no
C17 Cr1 C7 C8 -119.94(12) no
C18 Cr1 C7 C8 -83.09(13) no
C19 Cr1 C7 C8 -54.5(2) no
C8 Cr1 C20 C19 -57.9(2) no
C9 Cr1 C20 C19 -83.81(13) no
C20 Cr1 C9 C10 -70.70(13) no
C7 Cr1 C17 C16 -103.80(12) no
C8 Cr1 C17 C16 -140.33(11) no
C16 Cr1 C8 C7 33.94(17) no
C17 Cr1 C8 C7 71.45(13) no
C18 Cr1 C8 C7 111.89(12) no
C19 Cr1 C8 C7 152.20(12) no
C20 Cr1 C8 C7 -169.88(14) no
C7 Cr1 C8 C9 130.31(17) no
C10 Cr1 C8 C9 30.62(11) no
C16 Cr1 C8 C9 164.25(11) no
C17 Cr1 C8 C9 -158.25(11) no
C18 Cr1 C8 C9 -117.80(12) no
C19 Cr1 C8 C9 -77.50(13) no
C20 Cr1 C8 C9 -39.6(2) no
C11 Cr1 C16 C15 110.7(2) no
C17 Cr1 C16 C15 -117.0(2) no
C7 Cr1 C18 C17 -70.99(13) no
C7 Cr1 C9 C8 -30.59(11) no
C10 Cr1 C9 C8 -130.30(17) no
C11 Cr1 C9 C8 -163.68(11) no
C17 Cr1 C9 C8 40.4(2) no
C18 Cr1 C9 C8 78.01(13) no
C19 Cr1 C9 C8 118.49(12) no
C20 Cr1 C9 C8 159.00(11) no
C7 Cr1 C9 C10 99.71(12) no
C8 Cr1 C9 C10 130.30(17) no
C11 Cr1 C9 C10 -33.38(17) no
C17 Cr1 C9 C10 170.66(14) no
C18 Cr1 C9 C10 -151.69(12) no
C19 Cr1 C9 C10 -111.21(12) no
C18 Cr1 C11 C16 -66.47(11) no
C19 Cr1 C20 C11 -135.01(18) no
C18 Cr1 C16 C15 -144.81(19) no
C9 Cr1 C17 C16 -166.62(14) no
C7 Cr1 C10 C1 56.46(11) no
C7 Cr1 C16 C11 -142.92(10) no
C8 Cr1 C16 C11 -163.99(11) no
C10 Cr1 C16 C11 -53.31(14) no
C17 Cr1 C16 C11 132.31(16) no
C18 Cr1 C16 C11 104.45(12) no
C19 Cr1 C16 C11 66.09(11) no
C20 Cr1 C16 C11 28.68(10) no
C7 Cr1 C16 C15 -32.18(18) no
C8 Cr1 C16 C15 -53.3(2) no
C10 Cr1 C16 C15 57.4(2) no
C8 Cr1 C10 C9 -30.42(12) no
C11 Cr1 C10 C9 158.77(12) no
C18 Cr1 C20 C11 -104.58(13) no
C19 Cr1 C16 C15 176.83(18) no
C20 Cr1 C16 C15 139.41(18) no
C7 Cr1 C16 C17 84.78(12) no
C8 Cr1 C16 C17 63.71(15) no
C10 Cr1 C16 C17 174.39(12) no
C11 Cr1 C16 C17 -132.31(16) no
C18 Cr1 C16 C17 -27.85(12) no
C19 Cr1 C16 C17 -66.22(12) no
C20 Cr1 C16 C17 -103.63(12) no
C7 Cr1 C11 C16 53.11(14) no
C9 Cr1 C11 C16 163.93(11) no
C10 Cr1 C11 C16 143.09(10) no
C17 Cr1 C11 C16 -29.14(10) no
C16 Cr1 C18 C19 -103.77(12) no
C17 Cr1 C20 C11 -66.11(12) no
C16 Cr1 C10 C9 -170.12(12) no
C19 Cr1 C11 C16 -104.81(12) no
C11 Cr1 C17 C16 29.44(11) no
C18 Cr1 C17 C16 135.49(18) no
C19 Cr1 C17 C16 104.85(13) no
C20 Cr1 C17 C16 66.34(12) no
C7 Cr1 C17 C18 120.71(12) no
C8 Cr1 C17 C18 84.17(13) no
C9 Cr1 C17 C18 57.9(2) no
C11 Cr1 C17 C18 -106.05(13) no
C16 Cr1 C17 C18 -135.49(18) no
C19 Cr1 C17 C18 -30.64(12) no
C20 Cr1 C17 C18 -69.15(12) no
C11 Cr1 C18 C19 -66.64(12) no
C20 Cr1 C11 C12 116.5(2) no
C19 Cr1 C18 C17 130.97(17) no
C10 Cr1 C19 C20 71.43(13) no
C8 Cr1 C18 C17 -110.84(12) no
C9 Cr1 C18 C17 -149.76(12) no
C10 Cr1 C18 C17 174.58(14) no
C11 Cr1 C18 C17 64.33(12) no
C16 Cr1 C18 C17 27.20(11) no
C8 Cr1 C10 C1 94.98(12) no
C20 Cr1 C18 C17 100.92(13) no
C7 Cr1 C18 C19 158.04(11) no
C8 Cr1 C18 C19 118.19(12) no
C9 Cr1 C18 C19 79.27(13) no
C10 Cr1 C18 C19 43.6(2) no
C7 Cr1 C10 C9 -68.93(12) no
C16 Cr1 C20 C11 -29.06(11) no
C9 Cr1 C10 C1 125.40(17) no
C11 Cr1 C10 C1 -75.84(12) no
C16 Cr1 C10 C1 -44.73(15) no
C20 Cr1 C11 C16 -133.00(16) no
C11 Cr1 C20 C19 135.01(18) no
C16 Cr1 C20 C19 105.95(13) no
C17 Cr1 C19 C20 -101.11(13) no
C18 Cr1 C19 C20 -131.32(17) no
C10 Cr1 C11 C12 32.63(18) no
C16 Cr1 C11 C12 -110.5(2) no
C18 Cr1 C10 C1 -179.93(14) no
C19 Cr1 C10 C1 -150.86(11) no
C20 Cr1 C10 C1 -113.83(11) no
C10 Cr1 C20 C11 104.80(12) no
C19 Cr1 C11 C12 144.73(19) no
C7 Cr1 C11 C20 -173.89(12) no
C17 Cr1 C20 C19 68.90(13) no
C17 Cr1 C11 C12 -139.60(18) no
C11 Cr1 C19 C20 -27.42(12) no
C16 Cr1 C19 C20 -64.47(12) no
C18 Cr1 C10 C9 54.7(2) no
C19 Cr1 C10 C9 83.75(13) no
C8 Cr1 C20 C11 167.11(14) no
C20 Cr1 C10 C9 120.77(12) no
C18 Cr1 C20 C19 30.42(12) no
C18 Cr1 C11 C12 -176.93(18) no
C9 Cr1 C20 C11 141.19(11) no
C19 Cr1 C11 C20 28.19(12) no
C7 Cr1 C11 C12 -57.4(2) no
C17 Cr1 C11 C20 103.87(12) no
C18 Cr1 C11 C20 66.54(12) no
C16 Cr1 C11 C20 133.00(16) no
C9 Cr1 C11 C20 -63.07(15) no
C9 Cr1 C11 C12 53.5(2) no
C10 Cr1 C11 C20 -83.90(12) no
C14 Cr2 C2 C1 167.47(14) no
C2 Cr2 C3 C4 130.74(17) no
C4 Cr2 C1 C2 66.08(12) no
C15 Cr2 C3 C2 -173.88(14) no
C4 Cr2 C2 C3 30.88(12) no
C3 Cr2 C1 C10 145.02(18) no
C5 Cr2 C2 C3 69.42(12) no
C6 Cr2 C1 C2 132.43(16) no
C1 Cr2 C2 C3 136.08(18) no
C1 Cr2 C3 C4 103.94(12) no
C3 Cr2 C1 C2 27.56(12) no
C3 Cr2 C14 C13 -77.40(14) no
C5 Cr2 C1 C2 103.31(12) no
C12 Cr2 C1 C2 -84.32(12) no
C2 Cr2 C6 C7 139.77(18) no
C3 Cr2 C6 C7 177.01(18) no
C15 Cr2 C5 C6 -104.00(11) no
C12 Cr2 C2 C1 104.50(12) no
C13 Cr2 C2 C1 140.99(11) no
C1 Cr2 C6 C7 110.8(2) no
C4 Cr2 C1 C10 -176.46(17) no
C3 Cr2 C15 C16 -179.01(14) no
C4 Cr2 C2 C1 -105.20(13) no
C5 Cr2 C2 C1 -66.67(12) no
C6 Cr2 C2 C1 -29.43(11) no
C5 Cr2 C3 C2 -100.59(13) no
C14 Cr2 C5 C6 -140.53(11) no
C12 Cr2 C3 C2 72.30(13) no
C13 Cr2 C3 C2 112.11(12) no
C14 Cr2 C3 C2 150.96(12) no
C6 Cr2 C12 C11 -45.10(16) no
C13 Cr2 C12 C11 125.13(17) no
C13 Cr2 C1 C2 -63.37(16) no
C6 Cr2 C3 C2 -63.89(12) no
C14 Cr2 C2 C3 -56.4(2) no
C1 Cr2 C15 C16 45.87(16) no
C3 Cr2 C1 C6 -104.88(12) no
C4 Cr2 C1 C6 -66.36(11) no
C5 Cr2 C1 C6 -29.13(10) no
C12 Cr2 C1 C6 143.25(10) no
C13 Cr2 C1 C6 164.19(11) no
C15 Cr2 C1 C6 53.08(14) no
C2 Cr2 C1 C10 117.5(2) no
C12 Cr2 C14 C15 -99.76(13) no
C13 Cr2 C14 C15 -130.32(17) no
C1 Cr2 C15 C14 171.08(12) no
C3 Cr2 C15 C14 -53.8(2) no
C6 Cr2 C2 C3 106.65(13) no
C12 Cr2 C2 C3 -119.41(12) no
C13 Cr2 C2 C3 -82.93(13) no
C2 Cr2 C13 C14 158.61(11) no
C3 Cr2 C13 C14 118.29(12) no
C4 Cr2 C13 C14 77.71(13) no
C4 Cr2 C15 C16 152.05(11) no
C1 Cr2 C3 C2 -26.80(11) no
C4 Cr2 C3 C2 -130.74(17) no
C14 Cr2 C4 C5 -110.98(12) no
C15 Cr2 C4 C5 -71.31(13) no
C1 Cr2 C12 C11 -76.24(12) no
C2 Cr2 C12 C11 -114.30(12) no
C2 Cr2 C14 C13 -40.4(2) no
C4 Cr2 C14 C13 -117.80(12) no
C5 Cr2 C14 C13 -158.09(11) no
C14 Cr2 C12 C11 94.67(12) no
C5 Cr2 C3 C4 30.15(11) no
C15 Cr2 C1 C2 -174.49(12) no
C2 Cr2 C1 C6 -132.43(16) no
C3 Cr2 C14 C15 152.28(12) no
C4 Cr2 C14 C15 111.88(13) no
C3 Cr2 C2 C1 -136.08(18) no
C2 Cr2 C5 C6 66.42(11) no
C3 Cr2 C5 C6 105.03(12) no
C4 Cr2 C5 C6 135.77(17) no
C13 Cr2 C5 C6 -166.88(13) no
C15 Cr2 C6 C7 -32.23(18) no
C6 Cr2 C15 C16 76.85(12) no
C1 Cr2 C13 C12 -33.58(17) no
C2 Cr2 C13 C12 -71.05(13) no
C5 Cr2 C1 C10 -139.23(18) no
C6 Cr2 C1 C10 -110.10(19) no
C4 Cr2 C15 C14 -82.73(13) no
C2 Cr2 C6 C1 28.99(10) no
C3 Cr2 C6 C1 66.22(11) no
C4 Cr2 C6 C1 104.75(12) no
C5 Cr2 C6 C1 132.42(15) no
C12 Cr2 C6 C1 -53.21(14) no
C14 Cr2 C6 C1 -164.22(11) no
C15 Cr2 C6 C1 -143.02(10) no
C1 Cr2 C6 C5 -132.42(15) no
C13 Cr2 C4 C5 -149.84(12) no
C5 Cr2 C15 C16 115.13(12) no
C3 Cr2 C12 C11 -151.58(11) no
C4 Cr2 C12 C11 178.99(14) no
C12 Cr2 C6 C5 174.37(11) no
C14 Cr2 C6 C5 63.36(15) no
C15 Cr2 C6 C5 84.56(12) no
C15 Cr2 C12 C11 56.21(11) no
C1 Cr2 C12 C13 158.63(11) no
C2 Cr2 C12 C13 120.57(12) no
C3 Cr2 C12 C13 83.29(13) no
C4 Cr2 C12 C13 53.9(2) no
C6 Cr2 C12 C13 -170.23(11) no
C14 Cr2 C12 C13 -30.46(12) no
C15 Cr2 C12 C13 -68.92(12) no
C6 Cr2 C14 C15 34.20(17) no
C15 Cr2 C3 C4 -43.1(2) no
C12 Cr2 C4 C5 175.08(14) no
C12 Cr2 C15 C16 -56.22(11) no
C1 Cr2 C4 C3 -66.78(12) no
C2 Cr2 C4 C3 -30.35(11) no
C5 Cr2 C4 C3 -131.01(17) no
C12 Cr2 C1 C10 33.15(18) no
C13 Cr2 C1 C10 54.1(2) no
C15 Cr2 C1 C10 -57.0(2) no
C1 Cr2 C13 C14 -163.91(11) no
C1 Cr2 C4 C5 64.23(12) no
C2 Cr2 C4 C5 100.66(13) no
C5 Cr2 C13 C14 40.48(19) no
C12 Cr2 C13 C14 -130.34(17) no
C15 Cr2 C13 C14 -30.54(11) no
C6 Cr2 C4 C5 27.11(11) no
C14 Cr2 C6 C7 -53.4(2) no
C15 Cr2 C14 C13 130.32(17) no
C13 Cr2 C15 C16 -94.74(12) no
C14 Cr2 C15 C16 -125.21(18) no
C4 Cr2 C6 C5 -27.67(12) no
C1 Cr2 C5 C4 -106.38(13) no
C6 Cr2 C14 C13 164.52(11) no
C12 Cr2 C14 C13 30.57(11) no
C12 Cr2 C6 C7 57.6(2) no
C2 Cr2 C14 C15 -170.69(14) no
C14 Cr2 C5 C4 83.70(13) no
C15 Cr2 C5 C4 120.23(13) no
C1 Cr2 C5 C6 29.39(11) no
C5 Cr2 C14 C15 71.60(13) no
C14 Cr2 C3 C4 -78.31(13) no
C12 Cr2 C4 C3 44.1(2) no
C5 Cr2 C15 C14 -119.66(13) no
C6 Cr2 C15 C14 -157.94(12) no
C2 Cr2 C6 C5 -103.43(12) no
C3 Cr2 C6 C5 -66.20(12) no
C12 Cr2 C3 C4 -156.97(11) no
C6 Cr2 C4 C3 -103.90(12) no
C5 Cr2 C6 C7 -116.8(2) no
C4 Cr2 C6 C7 -144.47(19) no
C2 Cr2 C5 C4 -69.35(13) no
C12 Cr2 C15 C14 68.99(12) no
C13 Cr2 C15 C14 30.48(12) no
C6 Cr2 C3 C4 66.85(12) no
C3 Cr2 C4 C5 131.01(17) no
C13 Cr2 C3 C4 -117.15(12) no
C14 Cr2 C13 C12 130.34(17) no
C14 Cr2 C4 C3 118.01(12) no
C3 Cr2 C5 C4 -30.74(12) no
C6 Cr2 C5 C4 -135.77(17) no
C13 Cr2 C4 C3 79.15(13) no
C15 Cr2 C13 C12 99.79(12) no
C13 Cr2 C5 C4 57.36(19) no
C5 Cr2 C13 C12 170.81(13) no
C3 Cr2 C13 C12 -111.37(12) no
C4 Cr2 C13 C12 -151.96(12) no
C15 Cr2 C4 C3 157.68(11) no
C21 Cr3 C25 C26 -29.33(11) no
C24 Cr3 C21 C26 66.28(12) no
C22 Cr3 C26 C25 103.55(13) no
C25 Cr3 C21 C26 28.94(11) no
C23 Cr3 C26 C25 66.17(13) no
C21 Cr3 C26 C25 132.57(17) no
C26 Cr3 C23 C24 -66.41(12) no
C23 Cr3 C21 C26 104.54(12) no
C22 Cr3 C25 C26 -66.39(12) no
C21 Cr3 C24 C23 67.01(12) no
C26 Cr3 C24 C23 104.19(13) no
C21 Cr3 C24 C25 -64.57(12) no
C21 Cr3 C26 C27 -110.5(2) no
C22 Cr3 C26 C27 -139.50(19) no
C23 Cr3 C26 C27 -176.88(18) no
C22 Cr3 C23 C24 -130.79(17) no
C25 Cr3 C23 C24 -29.86(11) no
C26 Cr3 C25 C24 135.12(18) no
C22 Cr3 C21 C26 132.46(17) no
C23 Cr3 C22 C21 135.42(18) no
C22 Cr3 C24 C23 30.37(11) no
C25 Cr3 C24 C23 131.58(17) no
C21 Cr3 C22 C23 -135.42(18) no
C22 Cr3 C26 C21 -29.02(11) no
C23 Cr3 C26 C21 -66.40(12) no
C24 Cr3 C26 C21 -104.51(12) no
C25 Cr3 C26 C21 -132.57(17) no
C26 Cr3 C24 C25 -27.39(12) no
C21 Cr3 C23 C22 27.22(12) no
C24 Cr3 C26 C25 28.06(12) no
C24 Cr3 C23 C22 130.79(17) no
C23 Cr3 C21 C22 -27.93(12) no
C24 Cr3 C21 C22 -66.18(13) no
C25 Cr3 C21 C22 -103.53(13) no
C26 Cr3 C21 C22 -132.46(17) no
C25 Cr3 C26 C27 117.0(2) no
C23 Cr3 C24 C25 -131.58(17) no
C24 Cr3 C22 C21 104.78(13) no
C25 Cr3 C22 C21 66.39(12) no
C22 Cr3 C21 C30 -117.2(2) no
C23 Cr3 C21 C30 -145.11(19) no
C24 Cr3 C21 C30 176.63(18) no
C25 Cr3 C21 C30 139.29(18) no
C26 Cr3 C21 C30 110.4(2) no
C22 Cr3 C24 C25 -101.21(13) no
C22 Cr3 C25 C24 68.74(13) no
C23 Cr3 C25 C26 -104.92(13) no
C25 Cr3 C23 C22 100.93(13) no
C26 Cr3 C23 C22 64.38(12) no
C24 Cr3 C26 C27 145.01(19) no
C23 Cr3 C25 C24 30.20(12) no
C24 Cr3 C22 C23 -30.64(12) no
C25 Cr3 C22 C23 -69.03(13) no
C26 Cr3 C22 C21 29.39(11) no
C24 Cr3 C25 C26 -135.12(18) no
C26 Cr3 C22 C23 -106.04(13) no
C21 Cr3 C25 C24 105.79(13) no
C21 Cr3 C23 C24 -103.57(12) no
C31 O1 C42 C41 -178.73(17) no
C42 O1 C31 C32 -176.24(16) no
C33 O2 C32 C31 178.53(16) no
C32 O2 C33 C34 -178.89(16) no
C34 O3 C35 C36 -178.25(16) no
C35 O3 C34 C33 -174.82(16) no
C37 O4 C36 C35 175.81(17) no
C36 O4 C37 C38 176.48(16) no
C38 O5 C39 C40 -177.99(16) no
C39 O5 C38 C37 -178.95(16) no
C41 O6 C40 C39 170.85(16) no
C40 O6 C41 C42 -175.51(15) no
C45 O7 C44 C43 -173.29(16) no
C44 O7 C45 C46 179.24(16) no
C47 O8 C46 C45 -179.64(15) no
C46 O8 C47 C48 176.79(15) no
C2 C1 C6 C7 -169.30(16) no
C2 C1 C10 C9 -172.93(17) no
C10 C1 C2 Cr2 -116.42(17) no
C6 C1 C2 C3 3.9(3) no
Cr2 C1 C2 C3 -48.95(16) no
C6 C1 C10 C9 17.6(2) no
C2 C1 C6 C5 0.0(2) no
C2 C1 C10 Cr1 122.90(16) no
Cr2 C1 C6 C5 52.37(14) no
Cr2 C1 C10 C9 101.08(19) no
Cr2 C1 C10 Cr1 36.90(14) no
C10 C1 C6 Cr2 117.65(15) no
C10 C1 C2 C3 -165.37(17) no
C6 C1 C10 Cr1 -46.60(15) no
C10 C1 C6 C5 170.02(16) no
C2 C1 C6 Cr2 -52.33(14) no
C10 C1 C6 C7 0.7(2) no
Cr2 C1 C6 C7 -116.97(15) no
C6 C1 C2 Cr2 52.86(14) no
Cr2 C2 C3 C4 -54.94(16) no
C1 C2 C3 Cr2 50.97(16) no
C1 C2 C3 C4 -4.0(3) no
Cr2 C3 C4 C5 -56.39(16) no
C2 C3 C4 Cr2 56.42(16) no
C2 C3 C4 C5 0.0(3) no
C3 C4 C5 C6 3.9(3) no
Cr2 C4 C5 C6 -50.91(16) no
C3 C4 C5 Cr2 54.81(16) no
C4 C5 C6 Cr2 48.95(16) no
Cr2 C5 C6 C7 115.85(16) no
C4 C5 C6 C1 -3.9(3) no
C4 C5 C6 C7 164.79(17) no
Cr2 C5 C6 C1 -52.87(14) no
C1 C6 C7 C8 -18.5(2) no
C1 C6 C7 Cr1 45.70(15) no
Cr2 C6 C7 Cr1 -37.84(15) no
C5 C6 C7 C8 172.60(17) no
Cr2 C6 C7 C8 -102.05(19) no
C5 C6 C7 Cr1 -123.19(16) no
Cr1 C7 C8 C9 -55.43(15) no
C6 C7 C8 C9 18.3(3) no
C6 C7 C8 Cr1 73.76(16) no
C7 C8 C9 C10 0.2(3) no
C7 C8 C9 Cr1 55.97(15) no
Cr1 C8 C9 C10 -55.77(15) no
C8 C9 C10 C1 -18.4(3) no
C8 C9 C10 Cr1 55.23(15) no
Cr1 C9 C10 C1 -73.58(16) no
C12 C11 C16 C15 0.4(2) no
C20 C11 C12 C13 -173.45(17) no
C16 C11 C12 C13 17.7(2) no
C16 C11 C12 Cr2 -46.36(15) no
C12 C11 C16 C17 169.95(16) no
C20 C11 C16 C17 0.7(2) no
C12 C11 C16 Cr1 117.50(15) no
Cr1 C11 C16 C15 -117.12(15) no
C20 C11 C12 Cr2 122.50(16) no
Cr1 C11 C12 C13 101.20(19) no
C20 C11 C16 Cr1 -51.77(14) no
Cr1 C11 C16 C17 52.46(14) no
C20 C11 C16 C15 -168.89(16) no
Cr1 C11 C12 Cr2 37.15(15) no
C12 C11 C20 Cr1 -116.36(16) no
C12 C11 C20 C19 -166.13(17) no
C16 C11 C20 C19 2.5(3) no
C16 C11 C20 Cr1 52.28(14) no
Cr1 C11 C20 C19 -49.78(16) no
C11 C12 C13 Cr2 -73.44(16) no
C11 C12 C13 C14 -18.2(3) no
Cr2 C12 C13 C14 55.25(15) no
Cr2 C13 C14 C15 55.90(15) no
C12 C13 C14 Cr2 -55.85(15) no
C12 C13 C14 C15 0.1(3) no
C13 C14 C15 Cr2 -55.32(15) no
C13 C14 C15 C16 18.4(3) no
Cr2 C14 C15 C16 73.70(16) no
C14 C15 C16 Cr1 -102.08(19) no
C14 C15 C16 C11 -18.3(3) no
Cr2 C15 C16 Cr1 -37.87(15) no
Cr2 C15 C16 C11 45.89(15) no
C14 C15 C16 C17 172.57(17) no
Cr2 C15 C16 C17 -123.23(16) no
Cr1 C16 C17 C18 49.42(16) no
C11 C16 C17 C18 -3.7(3) no
C15 C16 C17 C18 165.25(17) no
C11 C16 C17 Cr1 -53.11(14) no
C15 C16 C17 Cr1 115.82(16) no
Cr1 C17 C18 C19 54.88(16) no
C16 C17 C18 Cr1 -51.41(16) no
C16 C17 C18 C19 3.5(3) no
Cr1 C18 C19 C20 56.06(16) no
C17 C18 C19 Cr1 -56.29(16) no
C17 C18 C19 C20 -0.2(3) no
Cr1 C19 C20 C11 51.90(16) no
C18 C19 C20 C11 -2.8(3) no
C18 C19 C20 Cr1 -54.66(16) no
Cr3 C21 C26 C25 -52.59(15) no
C22 C21 C26 C27 169.51(17) no
C30 C21 C26 Cr3 -117.18(16) no
C30 C21 C26 C27 -0.1(2) no
Cr3 C21 C30 C29 -102.06(19) no
C30 C21 C26 C25 -169.77(16) no
C22 C21 C26 Cr3 52.45(15) no
C26 C21 C22 C23 -3.6(3) no
C26 C21 C22 Cr3 -52.84(15) no
Cr3 C21 C22 C23 49.20(17) no
C30 C21 C22 Cr3 116.13(18) no
C30 C21 C22 C23 165.32(18) no
C22 C21 C26 C25 -0.1(3) no
Cr3 C21 C26 C27 117.06(16) no
C22 C21 C30 C29 172.11(18) no
C26 C21 C30 C29 -18.7(3) no
C21 C22 C23 Cr3 -51.17(17) no
C21 C22 C23 C24 4.2(3) no
Cr3 C22 C23 C24 55.38(16) no
C22 C23 C24 C25 -1.0(3) no
Cr3 C23 C24 C25 55.76(16) no
C22 C23 C24 Cr3 -56.71(17) no
C23 C24 C25 Cr3 -54.30(16) no
Cr3 C24 C25 C26 51.46(16) no
C23 C24 C25 C26 -2.8(3) no
Cr3 C25 C26 C27 -116.01(17) no
Cr3 C25 C26 C21 53.01(15) no
C24 C25 C26 Cr3 -49.65(16) no
C24 C25 C26 C27 -165.65(18) no
C24 C25 C26 C21 3.4(3) no
Cr3 C26 C27 C28 102.13(19) no
C25 C26 C27 C28 -172.14(18) no
C21 C26 C27 C28 18.6(3) no
C26 C27 C28 C29 -18.5(3) no
C27 C28 C29 C30 -0.6(3) no
C28 C29 C30 C21 19.4(3) no
O1 C31 C32 O2 67.7(2) no
O2 C33 C34 O3 -68.3(2) no
O3 C35 C36 O4 67.2(2) no
O4 C37 C38 O5 -68.2(2) no
O5 C39 C40 O6 66.8(2) no
O6 C41 C42 O1 -66.8(2) no
O7 C45 C46 O8 65.73(19) no
O8 C47 C48 O9 -65.41(19) no
